data_4346777
loop_
_publ_author_name
'Escriche-Tur, Luis'
'Jover, Jes\'us'
'Font-Bardia, Merc\`e'
'Aull\'on, Gabriel'
'Corbella, Montserrat'

_publ_section_title
;
 Magnetic Behavior of Heterometallic Wheels Having a [Mn(IV)6M2O9](10+)
 Core with M = Ca(2+) and Sr(2+).
;
_journal_issue 24
_journal_name_full 'Inorganic chemistry'
_journal_page_first 11596
_journal_page_last 11605
_journal_paper_doi 10.1021/acs.inorgchem.5b02131
_journal_volume 54
_journal_year 2015
_chemical_formula_moiety 'C165 H199.98 Ca2 Mn6 O39, 10(C2 H3 N)'
_chemical_formula_sum 'C185 H230 Ca2 Mn6 N10 O39'
_chemical_formula_weight 3627.59
_space_group_IT_number 176
_space_group_name_Hall '-P 6c'
_space_group_name_H-M_alt 'P 63/m'
_symmetry_cell_setting hexagonal
_symmetry_space_group_name_H-M 'P 63/m'
_atom_sites_solution_hydrogens geom
_atom_sites_solution_primary direct
_atom_sites_solution_secondary difmap
_audit_creation_method SHELXL-97
_cell_angle_alpha 90.00
_cell_angle_beta 90.00
_cell_angle_gamma 120.00
_cell_formula_units_Z 2
_cell_length_a 19.5284(13)
_cell_length_b 19.5284(13)
_cell_length_c 28.677(2)
_cell_measurement_reflns_used 9511
_cell_measurement_temperature 100(2)
_cell_measurement_theta_max 25.05
_cell_measurement_theta_min 2.20
_cell_volume 9471.0(11)
_computing_cell_refinement 'Bruker SAINT'
_computing_data_collection 'Bruker APEX2'
_computing_data_reduction 'Bruker SAINT'
_computing_molecular_graphics 'Bruker SHELXTL'
_computing_publication_material 'Bruker SHELXTL'
_computing_structure_refinement 'SHELXL-97 (Sheldrick, 2008)'
_computing_structure_solution 'SHELXS-97 (Sheldrick, 2008)'
_diffrn_ambient_temperature 100(2)
_diffrn_measured_fraction_theta_full 0.998
_diffrn_measured_fraction_theta_max 0.998
_diffrn_measurement_device_type 'Bruker APEX-II CCD'
_diffrn_measurement_method '\f and \w scans'
_diffrn_radiation_monochromator graphite
_diffrn_radiation_source 'fine-focus sealed tube'
_diffrn_radiation_type MoK\a
_diffrn_radiation_wavelength 0.71073
_diffrn_reflns_av_R_equivalents 0.0679
_diffrn_reflns_av_sigmaI/netI 0.0158
_diffrn_reflns_limit_h_max 23
_diffrn_reflns_limit_h_min -23
_diffrn_reflns_limit_k_max 23
_diffrn_reflns_limit_k_min -23
_diffrn_reflns_limit_l_max 34
_diffrn_reflns_limit_l_min -34
_diffrn_reflns_number 228289
_diffrn_reflns_theta_full 25.10
_diffrn_reflns_theta_max 25.10
_diffrn_reflns_theta_min 2.09
_exptl_absorpt_coefficient_mu 0.516
_exptl_absorpt_correction_T_max 0.7452
_exptl_absorpt_correction_T_min 0.6555
_exptl_absorpt_correction_type multi-scan
_exptl_absorpt_process_details sadabs
_exptl_crystal_colour 'dark red'
_exptl_crystal_density_diffrn 1.272
_exptl_crystal_density_method 'not measured'
_exptl_crystal_description 'solid plates'
_exptl_crystal_F_000 3824
_exptl_crystal_size_max 0.64
_exptl_crystal_size_mid 0.63
_exptl_crystal_size_min 0.2
_refine_diff_density_max 1.227
_refine_diff_density_min -1.259
_refine_diff_density_rms 0.086
_refine_ls_extinction_method none
_refine_ls_goodness_of_fit_ref 1.092
_refine_ls_hydrogen_treatment mixed
_refine_ls_matrix_type full
_refine_ls_number_parameters 376
_refine_ls_number_reflns 5757
_refine_ls_number_restraints 5
_refine_ls_restrained_S_all 1.091
_refine_ls_R_factor_all 0.0752
_refine_ls_R_factor_gt 0.0545
_refine_ls_shift/su_max 0.001
_refine_ls_shift/su_mean 0.000
_refine_ls_structure_factor_coef Fsqd
_refine_ls_weighting_details 'calc w=1/[\s^2^(Fo^2^)+(0.0636P)^2^+24.1672P] where P=(Fo^2^+2Fc^2^)/3'
_refine_ls_weighting_scheme calc
_refine_ls_wR_factor_gt 0.1330
_refine_ls_wR_factor_ref 0.1556
_reflns_number_gt 4589
_reflns_number_total 5757
_reflns_threshold_expression >2\s(I)
_cod_data_source_file ic5b02131_si_002.cif
_cod_data_source_block compound_1
_cod_depositor_comments
;
The following automatic conversions were performed:

data item '_symmetry_cell_setting' value 'Hexagonal' was changed to
'hexagonal' in accordance with the
/home/saulius/struct/COD-crude-data/automatic-downloads/DataCite-retrospective/ACS/depositions/lib/dictionaries/cif_core.dic
dictionary named 'cif_core.dic' version 2.4.2 last updated on
2011-04-26.

Automatic conversion script
Id: cif_fix_values 6909 2019-04-08 15:41:33Z antanas 
;
_cod_original_cell_volume 9471.2(11)
_cod_original_sg_symbol_H-M P63/m
_cod_database_code 4346777

loop_
_symmetry_equiv_pos_as_xyz
'x, y, z'
'-x, -y, z+1/2'
'-y, x-y, z'
'y, -x+y, z+1/2'
'-x+y, -x, z'
'x-y, x, z+1/2'
'-x, -y, -z'
'x, y, -z-1/2'
'y, -x+y, -z'
'-y, x-y, -z-1/2'
'x-y, x, -z'
'-x+y, -x, -z-1/2'

loop_
_atom_site_label
_atom_site_type_symbol
_atom_site_fract_x
_atom_site_fract_y
_atom_site_fract_z
_atom_site_U_iso_or_equiv
_atom_site_adp_type
_atom_site_occupancy
_atom_site_symmetry_multiplicity
_atom_site_calc_flag
_atom_site_refinement_flags
C1W C 0.1351(6) 0.2422(6) 0.2500 0.128(5) Uani 1 2 d S
C2W C 0.0575(8) 0.1706(7) 0.2500 0.092(3) Uani 1 2 d S
N1W N -0.0093(7) 0.1125(6) 0.2500 0.100(3) Uani 1 2 d S
C4W C -0.0359(5) 0.1237(6) 0.3693(3) 0.120(3) Uani 1 1 d .
C3W C -0.1086(6) 0.0589(7) 0.3503(3) 0.192(7) Uani 1 1 d .
N2W N 0.0202(5) 0.1710(8) 0.3842(4) 0.255(8) Uani 1 1 d .
C5W C 0.0000 0.0000 0.4746(4) 0.073(3) Uani 1 3 d S
N3W N 0.0000 0.0000 0.4349(9) 0.143(10) Uani 0.50 3 d SP
Mn1 Mn 0.21702(4) 0.49224(4) 0.2500 0.01902(18) Uani 1 2 d S
Mn2 Mn 0.15704(4) 0.59141(4) 0.2500 0.01886(18) Uani 1 2 d S
Ca1 Ca 0.3333 0.6667 0.31374(4) 0.0235(3) Uani 1 3 d S
O1 O 0.19293(12) 0.54682(12) 0.29311(7) 0.0197(5) Uani 1 1 d .
O2 O 0.31971(17) 0.57288(17) 0.2500 0.0207(6) Uani 1 2 d S
O3 O 0.10392(18) 0.40862(18) 0.2500 0.0254(7) Uani 1 2 d S
O4 O 0.05326(18) 0.49055(18) 0.2500 0.0234(7) Uani 1 2 d S
O5 O 0.36923(12) 0.48394(12) 0.29783(8) 0.0234(5) Uani 1 1 d .
O6 O 0.23596(13) 0.43252(13) 0.29830(8) 0.0252(5) Uani 1 1 d .
O7 O 0.42216(14) 0.75625(14) 0.37456(8) 0.0317(6) Uani 1 1 d .
O8 O 0.39261(15) 0.85321(14) 0.38090(8) 0.0328(6) Uani 1 1 d .
H8 H 0.3807 0.8425 0.3534 0.049 Uiso 0.83 1 calc PR
C1 C 0.0477(3) 0.4235(3) 0.2500 0.0186(9) Uani 1 2 d S
C2 C -0.0347(3) 0.3528(3) 0.2500 0.0361(5) Uani 1 2 d S
C3 C -0.0464(3) 0.2769(3) 0.2500 0.0361(5) Uani 1 2 d S
H3 H -0.0027 0.2697 0.2500 0.043 Uiso 1 2 calc SR
C4 C -0.1212(3) 0.2115(3) 0.2500 0.0361(5) Uani 1 2 d S
H4 H -0.1270 0.1613 0.2500 0.043 Uiso 1 2 calc SR
C5 C -0.1876(3) 0.2192(3) 0.2500 0.0361(5) Uani 1 2 d S
C6 C -0.1761(3) 0.2952(3) 0.2500 0.0361(5) Uani 1 2 d S
H6 H -0.2198 0.3021 0.2500 0.043 Uiso 1 2 calc SR
C7 C -0.1013(3) 0.3608(3) 0.2500 0.0361(5) Uani 1 2 d S
H7 H -0.0956 0.4111 0.2500 0.043 Uiso 1 2 calc SR
C8 C -0.2720(3) 0.1472(3) 0.2500 0.0354(12) Uani 1 2 d SD
C9 C -0.2738(4) 0.0684(4) 0.2500 0.0578(18) Uani 1 2 d SD
H9A H -0.3280(9) 0.0256(6) 0.2500 0.087 Uiso 1 2 d SD
H9B H -0.2486(15) 0.0641(10) 0.2780(9) 0.087 Uiso 1 1 d D
C10 C -0.3166(2) 0.1495(3) 0.29318(15) 0.0498(11) Uani 1 1 d .
H10A H -0.3160 0.1989 0.2941 0.075 Uiso 1 1 calc R
H10B H -0.2914 0.1444 0.3207 0.075 Uiso 1 1 calc R
H10C H -0.3702 0.1068 0.2919 0.075 Uiso 1 1 calc R
C11 C 0.30002(19) 0.43932(19) 0.31387(11) 0.0236(7) Uani 1 1 d .
C12 C 0.29431(19) 0.38994(19) 0.35464(11) 0.0237(7) Uani 1 1 d .
C13 C 0.3610(2) 0.3901(2) 0.37104(12) 0.0283(7) Uani 1 1 d .
H13 H 0.4091 0.4202 0.3559 0.034 Uiso 1 1 calc R
C14 C 0.3568(2) 0.3458(2) 0.40984(12) 0.0314(8) Uani 1 1 d .
H14 H 0.4021 0.3460 0.4200 0.038 Uiso 1 1 calc R
C15 C 0.2867(2) 0.3014(2) 0.43365(12) 0.0281(7) Uani 1 1 d .
C16 C 0.2196(2) 0.3007(2) 0.41655(13) 0.0350(8) Uani 1 1 d .
H16 H 0.1715 0.2706 0.4317 0.042 Uiso 1 1 calc R
C17 C 0.2230(2) 0.3441(2) 0.37744(13) 0.0349(8) Uani 1 1 d .
H17 H 0.1774 0.3424 0.3665 0.042 Uiso 1 1 calc R
C18 C 0.2819(2) 0.2574(2) 0.47907(13) 0.0320(8) Uani 1 1 d .
C19 C 0.2702(3) 0.3014(3) 0.51943(14) 0.0463(10) Uani 1 1 d .
H19A H 0.2669 0.2747 0.5482 0.070 Uiso 1 1 calc R
H19B H 0.2222 0.3028 0.5148 0.070 Uiso 1 1 calc R
H19C H 0.3141 0.3545 0.5208 0.070 Uiso 1 1 calc R
C20 C 0.3575(2) 0.2544(2) 0.48828(14) 0.0395(9) Uani 1 1 d .
H20A H 0.3520 0.2264 0.5168 0.059 Uiso 1 1 calc R
H20B H 0.4015 0.3072 0.4908 0.059 Uiso 1 1 calc R
H20C H 0.3665 0.2276 0.4630 0.059 Uiso 1 1 calc R
C21 C 0.2118(2) 0.1729(2) 0.47746(15) 0.0418(9) Uani 1 1 d .
H21A H 0.2096 0.1462 0.5060 0.063 Uiso 1 1 calc R
H21B H 0.2181 0.1452 0.4517 0.063 Uiso 1 1 calc R
H21C H 0.1637 0.1743 0.4737 0.063 Uiso 1 1 calc R
C22 C 0.4186(2) 0.8071(2) 0.39774(12) 0.0272(7) Uani 1 1 d .
C23 C 0.4419(2) 0.8222(2) 0.44762(12) 0.0296(8) Uani 1 1 d .
C24 C 0.4411(2) 0.8832(2) 0.47214(12) 0.0347(8) Uani 1 1 d .
H24 H 0.4270 0.9165 0.4570 0.042 Uiso 1 1 calc R
C25 C 0.4612(2) 0.8945(2) 0.51909(13) 0.0358(8) Uani 1 1 d .
H25 H 0.4609 0.9360 0.5348 0.043 Uiso 1 1 calc R
C26 C 0.4816(2) 0.8458(2) 0.54312(12) 0.0305(8) Uani 1 1 d .
C27 C 0.4806(2) 0.7843(2) 0.51797(13) 0.0365(9) Uani 1 1 d .
H27 H 0.4924 0.7495 0.5333 0.044 Uiso 1 1 calc R
C28 C 0.4629(2) 0.7734(2) 0.47142(13) 0.0345(8) Uani 1 1 d .
H28 H 0.4648 0.7329 0.4556 0.041 Uiso 1 1 calc R
C29 C 0.4995(2) 0.8561(2) 0.59569(13) 0.0353(8) Uani 1 1 d .
C30 C 0.4215(3) 0.8036(3) 0.62130(16) 0.0578(13) Uani 1 1 d .
H30A H 0.3834 0.8187 0.6126 0.087 Uiso 1 1 calc R
H30B H 0.4303 0.8099 0.6544 0.087 Uiso 1 1 calc R
H30C H 0.4019 0.7493 0.6130 0.087 Uiso 1 1 calc R
C31 C 0.5329(3) 0.9423(3) 0.61159(15) 0.0516(11) Uani 1 1 d .
H31A H 0.4965 0.9599 0.6033 0.077 Uiso 1 1 calc R
H31B H 0.5828 0.9753 0.5966 0.077 Uiso 1 1 calc R
H31C H 0.5401 0.9456 0.6448 0.077 Uiso 1 1 calc R
C32 C 0.5594(2) 0.8313(2) 0.60991(13) 0.0381(9) Uani 1 1 d .
H32A H 0.5686 0.8386 0.6429 0.057 Uiso 1 1 calc R
H32B H 0.6081 0.8631 0.5935 0.057 Uiso 1 1 calc R
H32C H 0.5389 0.7766 0.6022 0.057 Uiso 1 1 calc R

loop_
_atom_site_aniso_label
_atom_site_aniso_U_11
_atom_site_aniso_U_22
_atom_site_aniso_U_33
_atom_site_aniso_U_23
_atom_site_aniso_U_13
_atom_site_aniso_U_12
C1W 0.052(5) 0.081(7) 0.238(16) 0.000 0.000 0.023(5)
C2W 0.140(10) 0.105(8) 0.082(6) 0.000 0.000 0.100(8)
N1W 0.145(8) 0.091(6) 0.089(6) 0.000 0.000 0.077(6)
C4W 0.095(6) 0.146(8) 0.082(5) -0.031(5) 0.003(4) 0.032(5)
C3W 0.136(8) 0.190(10) 0.076(5) 0.005(6) -0.011(5) -0.050(7)
N2W 0.076(5) 0.351(15) 0.206(10) -0.201(11) -0.004(6) 0.008(7)
C5W 0.065(4) 0.065(4) 0.090(7) 0.000 0.000 0.0325(18)
N3W 0.177(17) 0.177(17) 0.076(15) 0.000 0.000 0.088(8)
Mn1 0.0211(4) 0.0195(3) 0.0167(3) 0.000 0.000 0.0103(3)
Mn2 0.0197(3) 0.0210(4) 0.0161(3) 0.000 0.000 0.0103(3)
Ca1 0.0251(4) 0.0251(4) 0.0205(6) 0.000 0.000 0.01253(18)
O1 0.0225(11) 0.0222(11) 0.0164(11) 0.0019(8) 0.0018(8) 0.0126(9)
O2 0.0205(16) 0.0224(16) 0.0206(15) 0.000 0.000 0.0119(13)
O3 0.0222(16) 0.0236(16) 0.0319(18) 0.000 0.000 0.0126(14)
O4 0.0220(16) 0.0248(17) 0.0246(16) 0.000 0.000 0.0125(14)
O5 0.0215(11) 0.0231(11) 0.0250(12) 0.0044(9) 0.0029(9) 0.0106(9)
O6 0.0238(12) 0.0241(11) 0.0275(12) 0.0039(9) 0.0018(9) 0.0120(10)
O7 0.0365(14) 0.0321(13) 0.0304(13) -0.0032(11) 0.0027(11) 0.0200(11)
O8 0.0450(15) 0.0345(13) 0.0254(12) -0.0013(10) -0.0035(11) 0.0248(12)
C1 0.023(2) 0.023(2) 0.013(2) 0.000 0.000 0.0137(19)
C2 0.0292(11) 0.0313(11) 0.0464(13) 0.000 0.000 0.0141(9)
C3 0.0292(11) 0.0313(11) 0.0464(13) 0.000 0.000 0.0141(9)
C4 0.0292(11) 0.0313(11) 0.0464(13) 0.000 0.000 0.0141(9)
C5 0.0292(11) 0.0313(11) 0.0464(13) 0.000 0.000 0.0141(9)
C6 0.0292(11) 0.0313(11) 0.0464(13) 0.000 0.000 0.0141(9)
C7 0.0292(11) 0.0313(11) 0.0464(13) 0.000 0.000 0.0141(9)
C8 0.028(3) 0.033(3) 0.036(3) 0.000 0.000 0.008(2)
C9 0.032(3) 0.037(3) 0.089(5) 0.000 0.000 0.006(3)
C10 0.038(2) 0.050(3) 0.037(2) 0.0005(19) 0.0064(18) 0.0037(19)
C11 0.0288(18) 0.0217(16) 0.0207(15) -0.0039(13) 0.0015(13) 0.0128(14)
C12 0.0291(17) 0.0226(16) 0.0208(16) -0.0009(13) 0.0010(13) 0.0139(14)
C13 0.0268(17) 0.0294(18) 0.0282(17) 0.0065(14) 0.0052(14) 0.0137(15)
C14 0.0324(19) 0.0347(19) 0.0310(18) 0.0062(15) 0.0013(15) 0.0197(16)
C15 0.0336(19) 0.0268(17) 0.0278(18) 0.0006(14) 0.0037(14) 0.0180(15)
C16 0.0313(19) 0.040(2) 0.036(2) 0.0137(16) 0.0112(16) 0.0193(17)
C17 0.0308(19) 0.043(2) 0.036(2) 0.0097(17) 0.0044(16) 0.0225(17)
C18 0.037(2) 0.0349(19) 0.0303(19) 0.0075(15) 0.0039(15) 0.0229(17)
C19 0.068(3) 0.049(2) 0.030(2) 0.0045(18) 0.0049(19) 0.035(2)
C20 0.046(2) 0.041(2) 0.038(2) 0.0126(17) 0.0037(18) 0.0257(19)
C21 0.041(2) 0.039(2) 0.047(2) 0.0131(18) 0.0026(18) 0.0214(19)
C22 0.0269(17) 0.0265(17) 0.0263(17) 0.0028(14) 0.0032(14) 0.0119(14)
C23 0.0262(17) 0.0295(18) 0.0284(18) -0.0004(14) -0.0002(14) 0.0104(15)
C24 0.050(2) 0.0309(19) 0.0280(18) -0.0007(15) -0.0034(16) 0.0237(18)
C25 0.049(2) 0.0320(19) 0.0305(19) -0.0066(15) -0.0050(17) 0.0234(18)
C26 0.0297(18) 0.0351(19) 0.0264(18) -0.0012(15) -0.0010(14) 0.0161(16)
C27 0.044(2) 0.039(2) 0.035(2) -0.0041(16) -0.0063(17) 0.0272(18)
C28 0.041(2) 0.039(2) 0.0317(19) -0.0064(16) -0.0050(16) 0.0266(18)
C29 0.042(2) 0.042(2) 0.0263(18) 0.0006(16) -0.0004(16) 0.0238(18)
C30 0.049(3) 0.085(4) 0.037(2) 0.003(2) 0.005(2) 0.032(3)
C31 0.079(3) 0.053(3) 0.037(2) -0.010(2) -0.015(2) 0.043(3)
C32 0.044(2) 0.045(2) 0.0273(19) 0.0047(16) -0.0012(16) 0.0238(19)

loop_
_atom_type_symbol
_atom_type_description
_atom_type_scat_dispersion_real
_atom_type_scat_dispersion_imag
_atom_type_scat_source
C C 0.0033 0.0016 'International Tables Vol C Tables 4.2.6.8 and 6.1.1.4'
H H 0.0000 0.0000 'International Tables Vol C Tables 4.2.6.8 and 6.1.1.4'
Ca Ca 0.2262 0.3064 'International Tables Vol C Tables 4.2.6.8 and 6.1.1.4'
Mn Mn 0.3368 0.7283 'International Tables Vol C Tables 4.2.6.8 and 6.1.1.4'
N N 0.0061 0.0033 'International Tables Vol C Tables 4.2.6.8 and 6.1.1.4'
O O 0.0106 0.0060 'International Tables Vol C Tables 4.2.6.8 and 6.1.1.4'

loop_
_geom_angle_atom_site_label_1
_geom_angle_atom_site_label_2
_geom_angle_atom_site_label_3
_geom_angle
_geom_angle_site_symmetry_1
_geom_angle_site_symmetry_3
N1W C2W C1W 177.1(10) . .
N2W C4W C3W 177.4(15) . .
N3W C5W C5W 180.000(6) . 7_556
O2 Mn1 O1 89.37(10) . .
O2 Mn1 O1 89.37(10) . 8_556
O1 Mn1 O1 84.39(13) . 8_556
O2 Mn1 O6 93.47(9) . 8_556
O1 Mn1 O6 175.99(10) . 8_556
O1 Mn1 O6 92.80(9) 8_556 8_556
O2 Mn1 O6 93.47(9) . .
O1 Mn1 O6 92.80(9) . .
O1 Mn1 O6 175.99(10) 8_556 .
O6 Mn1 O6 89.86(13) 8_556 .
O2 Mn1 O3 177.21(13) . .
O1 Mn1 O3 88.56(9) . .
O1 Mn1 O3 88.56(9) 8_556 .
O6 Mn1 O3 88.50(9) 8_556 .
O6 Mn1 O3 88.50(9) . .
O2 Mn1 Mn2 93.67(10) . .
O1 Mn1 Mn2 42.39(6) . .
O1 Mn1 Mn2 42.39(6) 8_556 .
O6 Mn1 Mn2 134.43(7) 8_556 .
O6 Mn1 Mn2 134.43(7) . .
O3 Mn1 Mn2 83.54(9) . .
O2 Mn1 Ca1 42.83(6) . .
O1 Mn1 Ca1 47.01(7) . .
O1 Mn1 Ca1 90.94(7) 8_556 .
O6 Mn1 Ca1 136.10(7) 8_556 .
O6 Mn1 Ca1 89.22(7) . .
O3 Mn1 Ca1 135.33(6) . .
Mn2 Mn1 Ca1 67.024(17) . .
O2 Mn1 Ca1 42.83(6) . 8_556
O1 Mn1 Ca1 90.94(7) . 8_556
O1 Mn1 Ca1 47.01(7) 8_556 8_556
O6 Mn1 Ca1 89.22(7) 8_556 8_556
O6 Mn1 Ca1 136.10(7) . 8_556
O3 Mn1 Ca1 135.33(6) . 8_556
Mn2 Mn1 Ca1 67.024(17) . 8_556
Ca1 Mn1 Ca1 62.63(3) . 8_556
O2 Mn2 O1 89.76(10) 5_565 8_556
O2 Mn2 O1 89.76(10) 5_565 .
O1 Mn2 O1 84.38(13) 8_556 .
O2 Mn2 O5 93.61(9) 5_565 12_566
O1 Mn2 O5 92.91(9) 8_556 12_566
O1 Mn2 O5 175.67(10) . 12_566
O2 Mn2 O5 93.61(9) 5_565 5_565
O1 Mn2 O5 175.67(10) 8_556 5_565
O1 Mn2 O5 92.91(9) . 5_565
O5 Mn2 O5 89.58(13) 12_566 5_565
O2 Mn2 O4 177.52(13) 5_565 .
O1 Mn2 O4 88.40(9) 8_556 .
O1 Mn2 O4 88.40(9) . .
O5 Mn2 O4 88.15(9) 12_566 .
O5 Mn2 O4 88.15(9) 5_565 .
O2 Mn2 Mn1 94.20(10) 5_565 .
O1 Mn2 Mn1 42.39(6) 8_556 .
O1 Mn2 Mn1 42.39(6) . .
O5 Mn2 Mn1 134.46(7) 12_566 .
O5 Mn2 Mn1 134.46(7) 5_565 .
O4 Mn2 Mn1 83.32(9) . .
O2 Mn2 Ca1 42.95(6) 5_565 .
O1 Mn2 Ca1 91.26(7) 8_556 .
O1 Mn2 Ca1 47.30(7) . .
O5 Mn2 Ca1 136.34(7) 12_566 .
O5 Mn2 Ca1 89.37(7) 5_565 .
O4 Mn2 Ca1 135.42(6) . .
Mn1 Mn2 Ca1 67.422(17) . .
O2 Mn2 Ca1 42.95(6) 5_565 8_556
O1 Mn2 Ca1 47.30(7) 8_556 8_556
O1 Mn2 Ca1 91.26(7) . 8_556
O5 Mn2 Ca1 89.37(7) 12_566 8_556
O5 Mn2 Ca1 136.34(7) 5_565 8_556
O4 Mn2 Ca1 135.42(6) . 8_556
Mn1 Mn2 Ca1 67.422(17) . 8_556
Ca1 Mn2 Ca1 62.84(3) . 8_556
O7 Ca1 O7 75.47(9) 3_665 .
O7 Ca1 O7 75.47(9) 3_665 5_565
O7 Ca1 O7 75.47(9) . 5_565
O7 Ca1 O2 92.16(7) 3_665 5_565
O7 Ca1 O2 134.11(8) . 5_565
O7 Ca1 O2 144.56(9) 5_565 5_565
O7 Ca1 O2 144.56(8) 3_665 3_665
O7 Ca1 O2 92.16(8) . 3_665
O7 Ca1 O2 134.11(9) 5_565 3_665
O2 Ca1 O2 72.65(8) 5_565 3_665
O7 Ca1 O2 134.11(9) 3_665 .
O7 Ca1 O2 144.56(8) . .
O7 Ca1 O2 92.16(7) 5_565 .
O2 Ca1 O2 72.65(8) 5_565 .
O2 Ca1 O2 72.65(8) 3_665 .
O7 Ca1 O1 84.46(7) 3_665 5_565
O7 Ca1 O1 74.52(7) . 5_565
O7 Ca1 O1 147.20(8) 5_565 5_565
O2 Ca1 O1 60.23(8) 5_565 5_565
O2 Ca1 O1 60.14(8) 3_665 5_565
O2 Ca1 O1 120.17(8) . 5_565
O7 Ca1 O1 74.52(7) 3_665 .
O7 Ca1 O1 147.20(8) . .
O7 Ca1 O1 84.46(7) 5_565 .
O2 Ca1 O1 60.14(8) 5_565 .
O2 Ca1 O1 120.17(8) 3_665 .
O2 Ca1 O1 60.23(8) . .
O1 Ca1 O1 115.10(4) 5_565 .
O7 Ca1 O1 147.20(8) 3_665 3_665
O7 Ca1 O1 84.46(7) . 3_665
O7 Ca1 O1 74.52(7) 5_565 3_665
O2 Ca1 O1 120.17(8) 5_565 3_665
O2 Ca1 O1 60.23(8) 3_665 3_665
O2 Ca1 O1 60.14(8) . 3_665
O1 Ca1 O1 115.10(4) 5_565 3_665
O1 Ca1 O1 115.10(4) . 3_665
O7 Ca1 Mn2 79.70(6) 3_665 .
O7 Ca1 Mn2 149.46(6) . .
O7 Ca1 Mn2 115.09(6) 5_565 .
O2 Ca1 Mn2 29.50(6) 5_565 .
O2 Ca1 Mn2 98.01(6) 3_665 .
O2 Ca1 Mn2 65.81(7) . .
O1 Ca1 Mn2 85.75(5) 5_565 .
O1 Ca1 Mn2 30.93(4) . .
O1 Ca1 Mn2 125.49(5) 3_665 .
O7 Ca1 Mn2 115.09(5) 3_665 5_565
O7 Ca1 Mn2 79.70(6) . 5_565
O7 Ca1 Mn2 149.46(6) 5_565 5_565
O2 Ca1 Mn2 65.81(7) 5_565 5_565
O2 Ca1 Mn2 29.50(6) 3_665 5_565
O2 Ca1 Mn2 98.01(6) . 5_565
O1 Ca1 Mn2 30.93(5) 5_565 5_565
O1 Ca1 Mn2 125.49(5) . 5_565
O1 Ca1 Mn2 85.75(5) 3_665 5_565
Mn2 Ca1 Mn2 95.30(2) . 5_565
O7 Ca1 Mn2 149.46(6) 3_665 3_665
O7 Ca1 Mn2 115.09(5) . 3_665
O7 Ca1 Mn2 79.70(6) 5_565 3_665
O2 Ca1 Mn2 98.01(6) 5_565 3_665
O2 Ca1 Mn2 65.81(7) 3_665 3_665
O2 Ca1 Mn2 29.50(6) . 3_665
O1 Ca1 Mn2 125.49(5) 5_565 3_665
O1 Ca1 Mn2 85.75(5) . 3_665
O1 Ca1 Mn2 30.93(5) 3_665 3_665
Mn2 Ca1 Mn2 95.30(2) . 3_665
Mn2 Ca1 Mn2 95.30(2) 5_565 3_665
Mn1 O1 Mn2 95.22(9) . .
Mn1 O1 Ca1 102.22(9) . .
Mn2 O1 Ca1 101.78(9) . .
Mn2 O2 Mn1 127.87(17) 3_665 .
Mn2 O2 Ca1 107.55(10) 3_665 .
Mn1 O2 Ca1 107.42(10) . .
Mn2 O2 Ca1 107.55(10) 3_665 8_556
Mn1 O2 Ca1 107.42(10) . 8_556
Ca1 O2 Ca1 93.68(10) . 8_556
C1 O3 Mn1 123.1(3) . .
C1 O4 Mn2 122.9(3) . .
C11 O5 Mn2 131.7(2) . 3_665
C11 O6 Mn1 130.9(2) . .
C22 O7 Ca1 130.9(2) . .
O4 C1 O3 127.1(4) . .
O4 C1 C2 116.7(4) . .
O3 C1 C2 116.2(4) . .
C3 C2 C7 117.4(5) . .
C3 C2 C1 120.6(5) . .
C7 C2 C1 122.0(5) . .
C4 C3 C2 121.5(5) . .
C3 C4 C5 121.3(5) . .
C4 C5 C6 117.3(5) . .
C4 C5 C8 122.4(5) . .
C6 C5 C8 120.3(5) . .
C7 C6 C5 121.7(5) . .
C6 C7 C2 120.8(5) . .
C9 C8 C10 107.8(3) . 8_556
C9 C8 C10 107.8(3) . .
C10 C8 C10 108.3(5) 8_556 .
C9 C8 C5 113.4(5) . .
C10 C8 C5 109.7(3) 8_556 .
C10 C8 C5 109.7(3) . .
O6 C11 O5 126.7(3) . .
O6 C11 C12 117.3(3) . .
O5 C11 C12 116.0(3) . .
C13 C12 C17 118.8(3) . .
C13 C12 C11 120.1(3) . .
C17 C12 C11 121.1(3) . .
C12 C13 C14 120.7(3) . .
C15 C14 C13 121.3(3) . .
C14 C15 C16 117.7(3) . .
C14 C15 C18 122.3(3) . .
C16 C15 C18 119.9(3) . .
C17 C16 C15 121.4(3) . .
C12 C17 C16 120.2(3) . .
C19 C18 C20 108.1(3) . .
C19 C18 C21 109.0(3) . .
C20 C18 C21 108.9(3) . .
C19 C18 C15 108.2(3) . .
C20 C18 C15 112.2(3) . .
C21 C18 C15 110.4(3) . .
O7 C22 O8 123.3(3) . .
O7 C22 C23 123.2(3) . .
O8 C22 C23 113.5(3) . .
C28 C23 C24 118.2(3) . .
C28 C23 C22 120.2(3) . .
C24 C23 C22 121.6(3) . .
C25 C24 C23 120.2(3) . .
C26 C25 C24 121.9(3) . .
C25 C26 C27 116.8(3) . .
C25 C26 C29 121.5(3) . .
C27 C26 C29 121.7(3) . .
C28 C27 C26 122.2(4) . .
C27 C28 C23 120.7(3) . .
C32 C29 C30 108.8(3) . .
C32 C29 C26 112.3(3) . .
C30 C29 C26 107.3(3) . .
C32 C29 C31 107.2(3) . .
C30 C29 C31 109.0(4) . .
C26 C29 C31 112.2(3) . .

loop_
_geom_bond_atom_site_label_1
_geom_bond_atom_site_label_2
_geom_bond_distance
_geom_bond_site_symmetry_2
C1W C2W 1.460(16) .
C2W N1W 1.228(14) .
C4W N2W 1.106(10) .
C4W C3W 1.455(11) .
C5W N3W 1.14(2) .
C5W C5W 1.45(2) 7_556
Mn1 O2 1.829(3) .
Mn1 O1 1.840(2) .
Mn1 O1 1.840(2) 8_556
Mn1 O6 1.961(2) 8_556
Mn1 O6 1.961(2) .
Mn1 O3 1.985(3) .
Mn1 Mn2 2.7189(9) .
Mn1 Ca1 3.5166(8) .
Mn1 Ca1 3.5166(8) 8_556
Mn2 O2 1.811(3) 5_565
Mn2 O1 1.841(2) 8_556
Mn2 O1 1.841(2) .
Mn2 O5 1.947(2) 12_566
Mn2 O5 1.947(2) 5_565
Mn2 O4 1.999(3) .
Mn2 Ca1 3.5063(8) .
Mn2 Ca1 3.5063(8) 8_556
Ca1 O7 2.465(3) 3_665
Ca1 O7 2.465(3) .
Ca1 O7 2.465(3) 5_565
Ca1 O2 2.506(2) 5_565
Ca1 O2 2.506(2) 3_665
Ca1 O2 2.506(2) .
Ca1 O1 2.632(2) 5_565
Ca1 O1 2.632(2) .
Ca1 O1 2.632(2) 3_665
Ca1 Mn2 3.5063(8) 5_565
Ca1 Mn2 3.5063(8) 3_665
O2 Mn2 1.811(3) 3_665
O2 Ca1 2.506(2) 8_556
O3 C1 1.268(5) .
O4 C1 1.260(5) .
O5 C11 1.273(4) .
O5 Mn2 1.947(2) 3_665
O6 C11 1.271(4) .
O7 C22 1.225(4) .
O8 C22 1.327(4) .
C1 C2 1.508(7) .
C2 C3 1.384(7) .
C2 C7 1.386(7) .
C3 C4 1.378(7) .
C4 C5 1.378(7) .
C5 C6 1.385(7) .
C5 C8 1.541(7) .
C6 C7 1.379(7) .
C8 C9 1.520(9) .
C8 C10 1.528(5) 8_556
C8 C10 1.528(5) .
C11 C12 1.484(4) .
C12 C13 1.383(5) .
C12 C17 1.386(5) .
C13 C14 1.387(5) .
C14 C15 1.380(5) .
C15 C16 1.394(5) .
C15 C18 1.537(5) .
C16 C17 1.386(5) .
C18 C19 1.526(5) .
C18 C20 1.529(5) .
C18 C21 1.530(5) .
C22 C23 1.485(5) .
C23 C28 1.389(5) .
C23 C24 1.390(5) .
C24 C25 1.389(5) .
C25 C26 1.386(5) .
C26 C27 1.392(5) .
C26 C29 1.538(5) .
C27 C28 1.369(5) .
C29 C32 1.528(5) .
C29 C30 1.532(6) .
C29 C31 1.540(6) .
